data_7232054
loop_
_publ_author_name
'Wenholz, Daniel S.'
'Bhadbhade, Mohan'
'Kandemir, Hakan'
'Ho, Junming'
'Kumar, Naresh'
'Black, David StC.'

_publ_section_title
;
 Substituent effects in solid-state assembly of activated benzotriazoles
;
_journal_issue 5
_journal_name_full CrystEngComm
_journal_page_first 835
_journal_paper_doi 10.1039/C8CE01757C
_journal_volume 21
_journal_year 2019
_chemical_formula_moiety 'C8 H9 N3 O2'
_chemical_formula_sum 'C8 H9 N3 O2'
_chemical_formula_weight 179.18
_space_group_crystal_system monoclinic
_space_group_IT_number 15
_space_group_name_Hall '-C 2yc'
_space_group_name_H-M_alt 'C 1 2/c 1'
_symmetry_space_group_name_Hall '-C 2yc'
_symmetry_space_group_name_H-M 'C 1 2/c 1'
_atom_sites_solution_hydrogens geom
_audit_creation_date 2018-07-18
_audit_creation_method
;
Olex2 1.2
(compiled 2018.05.29 svn.r3508 for OlexSys, GUI svn.r5506)
;
_audit_update_record
;
2018-07-20 deposited with the CCDC.
2018-12-20 downloaded from the CCDC.
;
_cell_angle_alpha 90
_cell_angle_beta 116.838(4)
_cell_angle_gamma 90
_cell_formula_units_Z 8
_cell_length_a 13.5266(18)
_cell_length_b 10.2411(14)
_cell_length_c 13.4172(17)
_cell_measurement_reflns_used 4055
_cell_measurement_temperature 149.15
_cell_measurement_theta_max 26.459
_cell_measurement_theta_min 2.608
_cell_volume 1658.4(4)
_computing_cell_refinement 'SAINT v8.37A (Bruker, 2015)'
_computing_data_reduction 'SAINT v8.37A (Bruker, 2015)'
_computing_molecular_graphics 'Olex2 (Dolomanov et al., 2009)'
_computing_publication_material 'Olex2 (Dolomanov et al., 2009)'
_computing_structure_refinement 'ShelXL (Sheldrick, 2015)'
_computing_structure_solution 'SHELXT 2014/5 (Sheldrick, 2014)'
_diffrn_ambient_temperature 149.15
_diffrn_measured_fraction_theta_full 0.999
_diffrn_measured_fraction_theta_max 0.997
_diffrn_measurement_device_type 'Bruker APEX-II CCD'
_diffrn_measurement_method '\f and \w scans'
_diffrn_radiation_type MoK\a
_diffrn_radiation_wavelength 0.71073
_diffrn_reflns_av_R_equivalents 0.0538
_diffrn_reflns_av_unetI/netI 0.0410
_diffrn_reflns_Laue_measured_fraction_full 0.999
_diffrn_reflns_Laue_measured_fraction_max 0.997
_diffrn_reflns_limit_h_max 17
_diffrn_reflns_limit_h_min -16
_diffrn_reflns_limit_k_max 13
_diffrn_reflns_limit_k_min -13
_diffrn_reflns_limit_l_max 12
_diffrn_reflns_limit_l_min -17
_diffrn_reflns_number 11936
_diffrn_reflns_point_group_measured_fraction_full 0.999
_diffrn_reflns_point_group_measured_fraction_max 0.997
_diffrn_reflns_theta_full 25.242
_diffrn_reflns_theta_max 27.524
_diffrn_reflns_theta_min 2.608
_diffrn_standards_number 0
_exptl_absorpt_coefficient_mu 0.107
_exptl_absorpt_correction_T_max 0.7456
_exptl_absorpt_correction_T_min 0.6732
_exptl_absorpt_correction_type multi-scan
_exptl_absorpt_process_details
'SADABS-2016/2 (Bruker,2016/2) was used for absorption correction. wR2(int) was 0.0907 before and 0.0590 after correction. The Ratio of minimum to maximum transmission is 0.9029. The \l/2 correction factor is Not present.'
_exptl_crystal_colour colourless
_exptl_crystal_colour_primary colourless
_exptl_crystal_density_diffrn 1.435
_exptl_crystal_description block
_exptl_crystal_F_000 752
_exptl_crystal_size_max 0.45
_exptl_crystal_size_mid 0.28
_exptl_crystal_size_min 0.15
_refine_diff_density_max 0.275
_refine_diff_density_min -0.228
_refine_diff_density_rms 0.049
_refine_ls_extinction_method none
_refine_ls_goodness_of_fit_ref 1.059
_refine_ls_hydrogen_treatment constr
_refine_ls_matrix_type full
_refine_ls_number_parameters 120
_refine_ls_number_reflns 1900
_refine_ls_number_restraints 0
_refine_ls_restrained_S_all 1.059
_refine_ls_R_factor_all 0.0815
_refine_ls_R_factor_gt 0.0472
_refine_ls_shift/su_max 0.000
_refine_ls_shift/su_mean 0.000
_refine_ls_structure_factor_coef Fsqd
_refine_ls_weighting_details 'w=1/[\s^2^(Fo^2^)+(0.0641P)^2^+1.1023P] where P=(Fo^2^+2Fc^2^)/3'
_refine_ls_weighting_scheme calc
_refine_ls_wR_factor_gt 0.1134
_refine_ls_wR_factor_ref 0.1360
_reflns_Friedel_coverage 0.000
_reflns_number_gt 1315
_reflns_number_total 1900
_reflns_threshold_expression 'I > 2\s(I)'
_cod_data_source_file c8ce01757c2.cif
_cod_data_source_block daniel_cf3_03jan18_0m_a_pl
_cod_depositor_comments 'Adding full bibliography for 7232053--7232059.cif.'
_cod_database_code 7232054
_shelx_shelxl_version_number 2016/6
_shelx_space_group_comment
;
The symmetry employed for this shelxl refinement is uniquely defined
by the following loop, which should always be used as a source of
symmetry information in preference to the above space-group names.
They are only intended as comments.
;
_shelx_estimated_absorpt_t_max 0.984
_shelx_estimated_absorpt_t_min 0.954
_olex2_refinement_description
;
1. Fixed Uiso
 At 1.2 times of:
  All C(H) groups, All N(H) groups
 At 1.5 times of:
  All C(H,H,H) groups
2.a Aromatic/amide H refined with riding coordinates:
 N1(H1), C2(H2), C4(H4)
2.b Idealised Me refined as rotating group:
 C8(H8A,H8B,H8C), C7(H7A,H7B,H7C)
;
_olex2_submission_special_instructions 'No special instructions were received'

loop_
_space_group_symop_operation_xyz
'x, y, z'
'-x, y, -z+1/2'
'x+1/2, y+1/2, z'
'-x+1/2, y+1/2, -z+1/2'
'-x, -y, -z'
'x, -y, z-1/2'
'-x+1/2, -y+1/2, -z'
'x+1/2, -y+1/2, z-1/2'

loop_
_atom_site_label
_atom_site_type_symbol
_atom_site_fract_x
_atom_site_fract_y
_atom_site_fract_z
_atom_site_U_iso_or_equiv
_atom_site_adp_type
_atom_site_occupancy
_atom_site_site_symmetry_order
_atom_site_calc_flag
_atom_site_refinement_flags_posn
O1 O 0.02523(11) 0.44748(13) 0.13612(12) 0.0372(4) Uani 1 1 d .
O2 O -0.14352(11) 0.02685(13) 0.05208(12) 0.0385(4) Uani 1 1 d .
N1 N 0.25662(14) 0.10755(16) 0.25184(14) 0.0332(4) Uani 1 1 d .
H1 H 0.290186 0.031294 0.268575 0.040 Uiso 1 1 calc R
N3 N 0.23518(13) 0.31575(16) 0.24107(14) 0.0339(4) Uani 1 1 d .
N2 N 0.30960(13) 0.22394(17) 0.27867(14) 0.0378(4) Uani 1 1 d .
C8 C -0.13556(18) -0.1112(2) 0.06498(18) 0.0400(5) Uani 1 1 d .
H8A H -0.209816 -0.149680 0.027687 0.060 Uiso 1 1 calc GR
H8B H -0.101518 -0.133204 0.144636 0.060 Uiso 1 1 calc GR
H8C H -0.089872 -0.145934 0.031521 0.060 Uiso 1 1 calc GR
C2 C -0.06195(15) 0.23209(19) 0.09065(15) 0.0297(4) Uani 1 1 d .
H2 H -0.134730 0.266989 0.053323 0.036 Uiso 1 1 calc R
C1 C 0.02703(16) 0.31424(18) 0.13564(15) 0.0286(4) Uani 1 1 d .
C6 C 0.13328(14) 0.25782(19) 0.18961(14) 0.0274(4) Uani 1 1 d .
C4 C 0.05607(16) 0.03615(19) 0.15074(15) 0.0295(4) Uani 1 1 d .
H4 H 0.065463 -0.055949 0.155218 0.035 Uiso 1 1 calc R
C7 C -0.08116(19) 0.5090(2) 0.0855(2) 0.0437(5) Uani 1 1 d .
H7A H -0.120108 0.484127 0.006587 0.065 Uiso 1 1 calc GR
H7B H -0.071812 0.604000 0.091555 0.065 Uiso 1 1 calc GR
H7C H -0.124440 0.480912 0.123801 0.065 Uiso 1 1 calc GR
C5 C 0.14545(15) 0.12335(18) 0.19599(14) 0.0269(4) Uani 1 1 d .
C3 C -0.04610(15) 0.09463(18) 0.09944(15) 0.0286(4) Uani 1 1 d .

loop_
_atom_site_aniso_label
_atom_site_aniso_U_11
_atom_site_aniso_U_22
_atom_site_aniso_U_33
_atom_site_aniso_U_23
_atom_site_aniso_U_13
_atom_site_aniso_U_12
O1 0.0312(8) 0.0260(7) 0.0496(9) -0.0020(6) 0.0140(7) 0.0029(6)
O2 0.0307(8) 0.0342(8) 0.0461(9) -0.0027(6) 0.0135(7) -0.0067(6)
N1 0.0280(8) 0.0313(9) 0.0396(9) 0.0034(7) 0.0145(7) 0.0026(7)
N3 0.0251(9) 0.0355(10) 0.0390(9) 0.0008(7) 0.0125(7) 0.0007(7)
N2 0.0303(9) 0.0362(10) 0.0441(10) 0.0011(8) 0.0144(8) -0.0007(8)
C8 0.0397(12) 0.0343(12) 0.0438(12) -0.0037(9) 0.0170(10) -0.0116(9)
C2 0.0251(9) 0.0344(11) 0.0288(10) 0.0010(8) 0.0115(8) 0.0030(8)
C1 0.0319(10) 0.0275(10) 0.0295(10) -0.0011(8) 0.0166(8) 0.0012(7)
C6 0.0269(9) 0.0310(10) 0.0262(10) -0.0016(8) 0.0137(8) -0.0014(8)
C4 0.0334(11) 0.0295(10) 0.0281(10) 0.0012(8) 0.0161(9) 0.0000(8)
C7 0.0383(13) 0.0358(11) 0.0533(14) 0.0046(10) 0.0175(11) 0.0115(9)
C5 0.0274(10) 0.0307(10) 0.0254(9) 0.0017(8) 0.0144(8) 0.0016(8)
C3 0.0284(10) 0.0320(10) 0.0275(9) -0.0033(8) 0.0146(8) -0.0063(8)

loop_
_atom_type_symbol
_atom_type_description
_atom_type_scat_dispersion_real
_atom_type_scat_dispersion_imag
_atom_type_scat_source
C C 0.0033 0.0016 'International Tables Vol C Tables 4.2.6.8 and 6.1.1.4'
H H 0.0000 0.0000 'International Tables Vol C Tables 4.2.6.8 and 6.1.1.4'
N N 0.0061 0.0033 'International Tables Vol C Tables 4.2.6.8 and 6.1.1.4'
O O 0.0106 0.0060 'International Tables Vol C Tables 4.2.6.8 and 6.1.1.4'

loop_
_geom_angle_atom_site_label_1
_geom_angle_atom_site_label_2
_geom_angle_atom_site_label_3
_geom_angle
C1 O1 C7 117.01(16)
C3 O2 C8 116.38(16)
N2 N1 C5 111.38(16)
N2 N3 C6 108.02(16)
N3 N2 N1 108.02(15)
C1 C2 C3 120.25(17)
O1 C1 C2 127.15(18)
O1 C1 C6 115.08(17)
C2 C1 C6 117.76(17)
N3 C6 C1 130.07(18)
N3 C6 C5 109.62(16)
C5 C6 C1 120.32(17)
C3 C4 C5 114.55(17)
N1 C5 C6 102.97(16)
N1 C5 C4 133.56(18)
C6 C5 C4 123.47(17)
O2 C3 C2 112.77(17)
O2 C3 C4 123.58(17)
C4 C3 C2 123.65(17)

loop_
_geom_bond_atom_site_label_1
_geom_bond_atom_site_label_2
_geom_bond_distance
O1 C1 1.365(2)
O1 C7 1.430(2)
O2 C8 1.423(2)
O2 C3 1.366(2)
N1 N2 1.353(2)
N1 C5 1.353(2)
N3 N2 1.301(2)
N3 C6 1.367(2)
C2 C1 1.366(3)
C2 C3 1.421(3)
C1 C6 1.409(2)
C6 C5 1.385(3)
C4 C5 1.402(3)
C4 C3 1.372(3)

loop_
_geom_torsion_atom_site_label_1
_geom_torsion_atom_site_label_2
_geom_torsion_atom_site_label_3
_geom_torsion_atom_site_label_4
_geom_torsion
O1 C1 C6 N3 -1.1(3)
O1 C1 C6 C5 179.01(15)
N3 C6 C5 N1 -0.25(19)
N3 C6 C5 C4 -179.88(15)
N2 N1 C5 C6 0.29(19)
N2 N1 C5 C4 179.86(19)
N2 N3 C6 C1 -179.79(17)
N2 N3 C6 C5 0.1(2)
C8 O2 C3 C2 -175.18(16)
C8 O2 C3 C4 4.4(3)
C2 C1 C6 N3 179.91(17)
C2 C1 C6 C5 0.0(2)
C1 C2 C3 O2 178.77(15)
C1 C2 C3 C4 -0.8(3)
C1 C6 C5 N1 179.68(15)
C1 C6 C5 C4 0.0(3)
C6 N3 N2 N1 0.06(19)
C7 O1 C1 C2 0.9(3)
C7 O1 C1 C6 -177.95(16)
C5 N1 N2 N3 -0.2(2)
C5 C4 C3 O2 -178.72(16)
C5 C4 C3 C2 0.8(3)
C3 C2 C1 O1 -178.53(17)
C3 C2 C1 C6 0.3(3)
C3 C4 C5 N1 -179.92(18)
C3 C4 C5 C6 -0.4(2)
